data_4080377
loop_
_publ_author_name
'Normand, Mickael'
'Dorcet, Vincent'
'Kirillov, Evgeny'
'Carpentier, Jean-Fran\,cois'

_publ_section_title
;
 {Phenoxy-imine}aluminum versus -indium Complexes for the Immortal ROP of
 Lactide: Different Stereocontrol, Different Mechanisms
;
_journal_issue 6
_journal_name_full Organometallics
_journal_page_first 1694
_journal_paper_doi 10.1021/om301155m
_journal_volume 32
_journal_year 2013
_chemical_compound_source 'synthesis as described'
_chemical_formula_moiety '2(C34 H33 Al N2 O Si)'
_chemical_formula_sum 'C34 H33 Al N2 O Si'
_chemical_formula_weight 540.69
_chemical_name_systematic
;
 ?
;
_space_group_IT_number 2
_symmetry_cell_setting triclinic
_symmetry_Int_Tables_number 2
_symmetry_space_group_name_Hall '-P 1'
_symmetry_space_group_name_H-M 'P -1'
_atom_sites_solution_hydrogens geom
_atom_sites_solution_primary direct
_atom_sites_solution_secondary difmap
_audit_conform_dict_location ftp://ftp.iucr.org/pub/cif_core.dic
_audit_conform_dict_name cif_core.dic
_audit_conform_dict_version 2.4
_audit_creation_date 2011-11-15T09:39:30-00:00
_audit_creation_method 'WinGX routine CIF_UPDATE'
_cell_angle_alpha 88.399(12)
_cell_angle_beta 85.994(12)
_cell_angle_gamma 76.229(12)
_cell_formula_units_Z 4
_cell_length_a 12.457(4)
_cell_length_b 12.815(4)
_cell_length_c 19.042(7)
_cell_measurement_reflns_used 2825
_cell_measurement_temperature 150(2)
_cell_measurement_theta_max 22.91
_cell_measurement_theta_min 2.64
_cell_measurement_wavelength 0.71073
_cell_volume 2945.0(17)
_computing_cell_refinement 'Bruker APEX2 (Bruker, 2006)'
_computing_data_collection 'Bruker APEX2 (Bruker, 2006)'
_computing_data_reduction 'Bruker APEX2 (Bruker, 2006)'
_computing_molecular_graphics 'Ortep-3 for Windows (Farrugia, 1997)'
_computing_publication_material
;
           WinGX publication routines (Farrugia, 1999),
           CRYSCAL (T. Roisnel, local program)
;
_computing_structure_refinement 'SHELXL-97 (Sheldrick, 1997)'
_computing_structure_solution 'SIR97 (Altomare et al., 1999)'
_diffrn_ambient_temperature 150(2)
_diffrn_detector 'CCD plate'
_diffrn_measured_fraction_theta_full 0.996
_diffrn_measured_fraction_theta_max 0.988
_diffrn_measurement_device_type 'APEXII, Bruker-AXS'
_diffrn_measurement_method 'CCD rotation images, thin slices'
_diffrn_radiation_monochromator graphite
_diffrn_radiation_probe x-ray
_diffrn_radiation_type MoK\a
_diffrn_radiation_wavelength 0.71073
_diffrn_reflns_av_R_equivalents 0.0886
_diffrn_reflns_av_unetI/netI 0.1472
_diffrn_reflns_limit_h_max 15
_diffrn_reflns_limit_h_min -16
_diffrn_reflns_limit_k_max 16
_diffrn_reflns_limit_k_min -16
_diffrn_reflns_limit_l_max 24
_diffrn_reflns_limit_l_min -24
_diffrn_reflns_number 39096
_diffrn_reflns_theta_full 25
_diffrn_reflns_theta_max 27.48
_diffrn_reflns_theta_min 3.06
_exptl_absorpt_coefficient_mu 0.139
_exptl_absorpt_correction_T_max 0.994
_exptl_absorpt_correction_T_min 0.910
_exptl_absorpt_correction_type multi-scan
_exptl_absorpt_process_details
;
  [Sheldrick, G.M. (2002). SADABS Bruker AXS Inc., Madison, Wisconsin, USA]
;
_exptl_crystal_colour yellow
_exptl_crystal_density_diffrn 1.219
_exptl_crystal_density_method 'not measured'
_exptl_crystal_description prism
_exptl_crystal_F_000 1144
_exptl_crystal_size_max 0.1
_exptl_crystal_size_mid 0.09
_exptl_crystal_size_min 0.04
_refine_diff_density_max 0.277
_refine_diff_density_min -0.367
_refine_diff_density_rms 0.064
_refine_ls_extinction_method none
_refine_ls_goodness_of_fit_ref 0.951
_refine_ls_hydrogen_treatment constr
_refine_ls_matrix_type full
_refine_ls_number_parameters 709
_refine_ls_number_reflns 13365
_refine_ls_number_restraints 0
_refine_ls_restrained_S_all 0.951
_refine_ls_R_factor_all 0.164
_refine_ls_R_factor_gt 0.0613
_refine_ls_shift/su_max 0.007
_refine_ls_shift/su_mean 0
_refine_ls_structure_factor_coef Fsqd
_refine_ls_weighting_details 'calc w=1/[\s^2^(Fo^2^)+(0.0549P)^2^+0.0000P] where P=(Fo^2^+2Fc^2^)/3'
_refine_ls_weighting_scheme calc
_refine_ls_wR_factor_gt 0.1137
_refine_ls_wR_factor_ref 0.1519
_reflns_number_gt 6309
_reflns_number_total 13365
_reflns_threshold_expression >2sigma(I)
_cod_data_source_file om301155m_si_002.cif
_cod_data_source_block complex1g
_cod_database_code 4080377

loop_
_symmetry_equiv_pos_as_xyz
'x, y, z'
'-x, -y, -z'

loop_
_atom_site_label
_atom_site_type_symbol
_atom_site_fract_x
_atom_site_fract_y
_atom_site_fract_z
_atom_site_U_iso_or_equiv
_atom_site_adp_type
_atom_site_occupancy
_atom_site_symmetry_multiplicity
_atom_site_calc_flag
_atom_site_refinement_flags
Al1 Al 0.13570(8) 0.22640(7) 0.58359(5) 0.0294(2) Uani 1 1 d .
C1 C 0.1206(3) 0.1187(3) 0.51472(18) 0.0437(9) Uani 1 1 d .
H1A H 0.0547 0.1471 0.4886 0.066 Uiso 1 1 calc R
H1B H 0.1134 0.0526 0.5396 0.066 Uiso 1 1 calc R
H1C H 0.1864 0.1032 0.4818 0.066 Uiso 1 1 calc R
C2 C 0.2574(3) 0.1983(3) 0.64772(18) 0.0459(9) Uani 1 1 d .
H2A H 0.3245 0.1547 0.6237 0.069 Uiso 1 1 calc R
H2B H 0.2367 0.1597 0.6897 0.069 Uiso 1 1 calc R
H2C H 0.2714 0.2667 0.6617 0.069 Uiso 1 1 calc R
N3 N 0.0262(2) 0.1641(2) 0.65955(14) 0.0341(7) Uani 1 1 d .
C4 C 0.0451(3) 0.0603(3) 0.68051(19) 0.0440(9) Uani 1 1 d .
H4 H 0.1147 0.0135 0.6676 0.053 Uiso 1 1 calc R
C5 C -0.0326(3) 0.0198(3) 0.71975(19) 0.0483(10) Uani 1 1 d .
H5 H -0.0163 -0.0534 0.7345 0.058 Uiso 1 1 calc R
C6 C -0.1346(3) 0.0866(3) 0.7375(2) 0.0547(11) Uani 1 1 d .
H6 H -0.1901 0.0598 0.7638 0.066 Uiso 1 1 calc R
C7 C -0.1547(3) 0.1926(3) 0.71662(18) 0.0467(10) Uani 1 1 d .
H7 H -0.2243 0.2402 0.7283 0.056 Uiso 1 1 calc R
C8 C -0.0718(3) 0.2292(3) 0.67815(16) 0.0320(8) Uani 1 1 d .
C9 C -0.0842(2) 0.3438(2) 0.65588(16) 0.0310(8) Uani 1 1 d .
H9A H -0.1507 0.3672 0.6286 0.037 Uiso 1 1 calc R
H9B H -0.0944 0.3895 0.698 0.037 Uiso 1 1 calc R
N10 N 0.0146(2) 0.3569(2) 0.61240(13) 0.0280(6) Uani 1 1 d .
C11 C 0.0204(2) 0.4561(2) 0.60046(15) 0.0254(7) Uani 1 1 d .
H11 H -0.0375 0.5105 0.6215 0.031 Uiso 1 1 calc R
C12 C 0.1055(2) 0.4913(2) 0.55878(15) 0.0243(7) Uani 1 1 d .
C13 C 0.1047(2) 0.6020(2) 0.55675(15) 0.0265(7) Uani 1 1 d .
H13 H 0.0486 0.6503 0.584 0.032 Uiso 1 1 calc R
C14 C 0.1823(2) 0.6418(2) 0.51668(16) 0.0266(7) Uani 1 1 d .
C15 C 0.2614(2) 0.5679(2) 0.47541(15) 0.0265(7) Uani 1 1 d .
H15 H 0.3165 0.594 0.4481 0.032 Uiso 1 1 calc R
C16 C 0.2643(2) 0.4579(2) 0.47209(15) 0.0249(7) Uani 1 1 d .
C17 C 0.1862(2) 0.4187(2) 0.51752(15) 0.0256(7) Uani 1 1 d .
C18 C 0.1846(3) 0.7593(2) 0.51479(17) 0.0359(8) Uani 1 1 d .
H18A H 0.1709 0.7886 0.4673 0.054 Uiso 1 1 calc R
H18B H 0.2574 0.7667 0.5275 0.054 Uiso 1 1 calc R
H18C H 0.1271 0.7988 0.5484 0.054 Uiso 1 1 calc R
O19 O 0.18968(16) 0.31513(15) 0.51818(10) 0.0292(5) Uani 1 1 d .
Si1 Si 0.36851(7) 0.36454(7) 0.41297(5) 0.0278(2) Uani 1 1 d .
C21 C 0.4560(2) 0.4459(2) 0.36215(16) 0.0267(7) Uani 1 1 d .
C22 C 0.5651(3) 0.4407(2) 0.37777(17) 0.0324(8) Uani 1 1 d .
H22 H 0.595 0.3967 0.416 0.039 Uiso 1 1 calc R
C23 C 0.6308(3) 0.4977(3) 0.33929(18) 0.0383(9) Uani 1 1 d .
H23 H 0.7045 0.4929 0.3516 0.046 Uiso 1 1 calc R
C24 C 0.5898(3) 0.5612(3) 0.28328(18) 0.0405(9) Uani 1 1 d .
H24 H 0.6352 0.5995 0.2563 0.049 Uiso 1 1 calc R
C25 C 0.4822(3) 0.5690(3) 0.26651(18) 0.0404(9) Uani 1 1 d .
H25 H 0.4532 0.6133 0.2282 0.048 Uiso 1 1 calc R
C26 C 0.4166(3) 0.5126(3) 0.30530(17) 0.0364(8) Uani 1 1 d .
H26 H 0.3426 0.519 0.2931 0.044 Uiso 1 1 calc R
C27 C 0.3029(3) 0.3001(2) 0.34511(16) 0.0298(8) Uani 1 1 d .
C28 C 0.2059(3) 0.2648(3) 0.35961(18) 0.0385(9) Uani 1 1 d .
H28 H 0.1682 0.2772 0.4048 0.046 Uiso 1 1 calc R
C29 C 0.1630(3) 0.2117(3) 0.30948(18) 0.0460(10) Uani 1 1 d .
H29 H 0.0968 0.1885 0.3207 0.055 Uiso 1 1 calc R
C30 C 0.2162(3) 0.1928(3) 0.24376(19) 0.0450(9) Uani 1 1 d .
H30 H 0.1872 0.156 0.2098 0.054 Uiso 1 1 calc R
C31 C 0.3113(3) 0.2274(3) 0.22729(19) 0.0514(10) Uani 1 1 d .
H31 H 0.3477 0.2157 0.1817 0.062 Uiso 1 1 calc R
C32 C 0.3536(3) 0.2794(3) 0.27767(19) 0.0447(9) Uani 1 1 d .
H32 H 0.42 0.3019 0.2658 0.054 Uiso 1 1 calc R
C33 C 0.4595(2) 0.2600(2) 0.46670(17) 0.0295(8) Uani 1 1 d .
C34 C 0.4829(3) 0.2815(3) 0.53471(18) 0.0386(9) Uani 1 1 d .
H34 H 0.4497 0.3498 0.5543 0.046 Uiso 1 1 calc R
C35 C 0.5530(3) 0.2058(3) 0.5745(2) 0.0464(10) Uani 1 1 d .
H35 H 0.5677 0.2228 0.6206 0.056 Uiso 1 1 calc R
C36 C 0.6016(3) 0.1054(3) 0.5468(2) 0.0496(10) Uani 1 1 d .
H36 H 0.6489 0.0529 0.574 0.059 Uiso 1 1 calc R
C37 C 0.5813(3) 0.0822(3) 0.4799(2) 0.0473(10) Uani 1 1 d .
H37 H 0.6157 0.0139 0.4606 0.057 Uiso 1 1 calc R
C38 C 0.5112(3) 0.1575(3) 0.44038(19) 0.0384(9) Uani 1 1 d .
H38 H 0.4975 0.1396 0.3943 0.046 Uiso 1 1 calc R
Al2 Al 0.85317(8) 0.29532(7) -0.05831(5) 0.0278(2) Uani 1 1 d .
C51 C 0.7263(2) 0.3153(2) -0.11751(17) 0.0341(8) Uani 1 1 d .
H51A H 0.7301 0.2487 -0.1426 0.051 Uiso 1 1 calc R
H51B H 0.7286 0.3736 -0.1516 0.051 Uiso 1 1 calc R
H51C H 0.6572 0.3337 -0.0878 0.051 Uiso 1 1 calc R
C52 C 0.8729(3) 0.3944(3) 0.01500(18) 0.0407(9) Uani 1 1 d .
H52A H 0.8175 0.3949 0.0543 0.061 Uiso 1 1 calc R
H52B H 0.8636 0.467 -0.005 0.061 Uiso 1 1 calc R
H52C H 0.9473 0.3703 0.032 0.061 Uiso 1 1 calc R
N53 N 0.9424(2) 0.3786(2) -0.13585(13) 0.0306(6) Uani 1 1 d .
C54 C 0.9070(3) 0.4824(3) -0.15519(18) 0.0384(9) Uani 1 1 d .
H54 H 0.8357 0.5209 -0.1377 0.046 Uiso 1 1 calc R
C55 C 0.9696(3) 0.5350(3) -0.19924(19) 0.0474(10) Uani 1 1 d .
H55 H 0.9419 0.6079 -0.2125 0.057 Uiso 1 1 calc R
C56 C 1.0733(3) 0.4791(3) -0.22356(19) 0.0475(10) Uani 1 1 d .
H56 H 1.1191 0.5138 -0.2532 0.057 Uiso 1 1 calc R
C57 C 1.1104(3) 0.3730(3) -0.20486(18) 0.0413(9) Uani 1 1 d .
H57 H 1.1816 0.3332 -0.2216 0.05 Uiso 1 1 calc R
C58 C 1.0416(3) 0.3250(2) -0.16107(16) 0.0284(7) Uani 1 1 d .
C59 C 1.0739(2) 0.2087(2) -0.13862(17) 0.0322(8) Uani 1 1 d .
H59A H 1.0953 0.1628 -0.1807 0.039 Uiso 1 1 calc R
H59B H 1.1384 0.1969 -0.1093 0.039 Uiso 1 1 calc R
N60 N 0.98039(19) 0.17908(19) -0.09818(13) 0.0259(6) Uani 1 1 d .
C61 C 0.9789(2) 0.0775(2) -0.09874(15) 0.0270(7) Uani 1 1 d .
H61 H 1.0363 0.0307 -0.126 0.032 Uiso 1 1 calc R
C62 C 0.8965(2) 0.0311(2) -0.06095(15) 0.0247(7) Uani 1 1 d .
C63 C 0.8987(2) -0.0780(2) -0.07287(15) 0.0270(7) Uani 1 1 d .
H63 H 0.9521 -0.1173 -0.1064 0.032 Uiso 1 1 calc R
C64 C 0.8252(2) -0.1283(2) -0.03690(16) 0.0270(7) Uani 1 1 d .
C65 C 0.7520(2) -0.0694(2) 0.01491(15) 0.0254(7) Uani 1 1 d .
H65 H 0.7018 -0.1041 0.0404 0.03 Uiso 1 1 calc R
C66 C 0.7483(2) 0.0369(2) 0.03140(15) 0.0220(7) Uani 1 1 d .
C67 C 0.8211(2) 0.0894(2) -0.00931(15) 0.0235(7) Uani 1 1 d .
C68 C 0.8244(3) -0.2440(2) -0.05078(17) 0.0366(8) Uani 1 1 d .
H68A H 0.8807 -0.2724 -0.0884 0.055 Uiso 1 1 calc R
H68B H 0.7513 -0.2473 -0.0651 0.055 Uiso 1 1 calc R
H68C H 0.8407 -0.2871 -0.0078 0.055 Uiso 1 1 calc R
O69 O 0.81691(16) 0.19126(15) 0.00285(10) 0.0272(5) Uani 1 1 d .
Si2 Si 0.65031(7) 0.11015(6) 0.10310(4) 0.0246(2) Uani 1 1 d .
C71 C 0.5660(2) 0.0151(2) 0.13960(15) 0.0243(7) Uani 1 1 d .
C72 C 0.4603(2) 0.0178(2) 0.11706(16) 0.0288(8) Uani 1 1 d .
H72 H 0.4306 0.0698 0.0826 0.035 Uiso 1 1 calc R
C73 C 0.3981(3) -0.0520(3) 0.14290(17) 0.0362(8) Uani 1 1 d .
H73 H 0.3271 -0.0479 0.1263 0.043 Uiso 1 1 calc R
C74 C 0.4398(3) -0.1286(3) 0.19347(17) 0.0365(8) Uani 1 1 d .
H74 H 0.3975 -0.1771 0.2115 0.044 Uiso 1 1 calc R
C75 C 0.5431(3) -0.1336(3) 0.21724(18) 0.0396(9) Uani 1 1 d .
H75 H 0.5716 -0.1851 0.2522 0.047 Uiso 1 1 calc R
C76 C 0.6049(3) -0.0635(2) 0.19017(17) 0.0336(8) Uani 1 1 d .
H76 H 0.6764 -0.0691 0.2065 0.04 Uiso 1 1 calc R
C77 C 0.5551(2) 0.2328(2) 0.06835(17) 0.0304(8) Uani 1 1 d .
C78 C 0.5249(3) 0.3271(3) 0.1070(2) 0.0465(10) Uani 1 1 d .
H78 H 0.5559 0.3296 0.1509 0.056 Uiso 1 1 calc R
C79 C 0.4511(4) 0.4170(3) 0.0831(3) 0.0695(13) Uani 1 1 d .
H79 H 0.432 0.4803 0.1106 0.083 Uiso 1 1 calc R
C80 C 0.4055(3) 0.4156(3) 0.0204(3) 0.0614(12) Uani 1 1 d .
H80 H 0.3549 0.4779 0.0043 0.074 Uiso 1 1 calc R
C81 C 0.4324(3) 0.3242(3) -0.0200(2) 0.0562(12) Uani 1 1 d .
H81 H 0.4004 0.3233 -0.0637 0.067 Uiso 1 1 calc R
C82 C 0.5073(3) 0.2327(3) 0.00415(19) 0.0405(9) Uani 1 1 d .
H82 H 0.5259 0.1697 -0.0236 0.049 Uiso 1 1 calc R
C83 C 0.7225(2) 0.1523(2) 0.17750(16) 0.0260(7) Uani 1 1 d .
C84 C 0.8134(2) 0.1986(2) 0.16477(17) 0.0313(8) Uani 1 1 d .
H84 H 0.8447 0.2018 0.118 0.038 Uiso 1 1 calc R
C85 C 0.8587(3) 0.2399(3) 0.21970(18) 0.0394(9) Uani 1 1 d .
H85 H 0.9201 0.2711 0.2099 0.047 Uiso 1 1 calc R
C86 C 0.8157(3) 0.2360(3) 0.28736(19) 0.0440(9) Uani 1 1 d .
H86 H 0.8474 0.2639 0.3244 0.053 Uiso 1 1 calc R
C87 C 0.7261(3) 0.1915(3) 0.30168(18) 0.0454(9) Uani 1 1 d .
H87 H 0.6955 0.1892 0.3487 0.054 Uiso 1 1 calc R
C88 C 0.6803(3) 0.1498(2) 0.24744(17) 0.0357(8) Uani 1 1 d .
H88 H 0.6189 0.1189 0.2581 0.043 Uiso 1 1 calc R

loop_
_atom_site_aniso_label
_atom_site_aniso_U_11
_atom_site_aniso_U_22
_atom_site_aniso_U_33
_atom_site_aniso_U_23
_atom_site_aniso_U_13
_atom_site_aniso_U_12
Al1 0.0258(5) 0.0319(5) 0.0306(6) 0.0006(4) -0.0008(4) -0.0076(5)
C1 0.039(2) 0.040(2) 0.051(2) -0.0027(18) -0.0020(18) -0.0086(18)
C2 0.037(2) 0.055(2) 0.045(2) 0.0058(19) -0.0032(18) -0.0095(19)
N3 0.0300(16) 0.0344(16) 0.0394(17) 0.0044(13) -0.0037(14) -0.0108(14)
C4 0.046(2) 0.037(2) 0.050(2) 0.0057(18) -0.0001(19) -0.0141(19)
C5 0.067(3) 0.039(2) 0.041(2) 0.0036(18) 0.003(2) -0.019(2)
C6 0.054(3) 0.049(2) 0.062(3) 0.006(2) 0.018(2) -0.022(2)
C7 0.038(2) 0.053(2) 0.048(2) 0.0043(19) 0.0160(18) -0.0127(19)
C8 0.035(2) 0.039(2) 0.0243(18) -0.0029(15) -0.0031(16) -0.0126(17)
C9 0.0263(18) 0.0403(19) 0.0266(18) 0.0032(15) -0.0005(15) -0.0091(16)
N10 0.0238(14) 0.0362(16) 0.0230(15) 0.0051(12) -0.0023(12) -0.0054(13)
C11 0.0211(17) 0.0327(18) 0.0210(17) -0.0006(14) -0.0021(14) -0.0031(15)
C12 0.0177(16) 0.0338(18) 0.0225(17) -0.0028(14) -0.0048(14) -0.0072(14)
C13 0.0236(17) 0.0307(18) 0.0250(18) -0.0079(14) -0.0017(14) -0.0054(15)
C14 0.0243(17) 0.0313(18) 0.0257(18) -0.0013(14) -0.0066(15) -0.0082(15)
C15 0.0199(17) 0.0381(19) 0.0239(18) 0.0017(15) -0.0043(14) -0.0111(15)
C16 0.0231(17) 0.0286(17) 0.0238(17) -0.0034(14) -0.0036(14) -0.0068(14)
C17 0.0220(17) 0.0337(19) 0.0214(17) -0.0038(14) -0.0026(14) -0.0064(15)
C18 0.039(2) 0.0334(19) 0.037(2) -0.0034(16) -0.0024(17) -0.0119(17)
O19 0.0301(12) 0.0273(12) 0.0297(13) -0.0024(10) 0.0023(10) -0.0065(10)
Si1 0.0231(5) 0.0318(5) 0.0293(5) -0.0045(4) 0.0026(4) -0.0088(4)
C21 0.0242(17) 0.0290(17) 0.0266(18) -0.0059(14) -0.0001(14) -0.0056(15)
C22 0.0311(19) 0.0356(19) 0.0312(19) -0.0004(15) -0.0034(16) -0.0093(16)
C23 0.0292(19) 0.048(2) 0.041(2) -0.0013(18) -0.0027(17) -0.0154(18)
C24 0.039(2) 0.044(2) 0.042(2) 0.0054(18) 0.0039(18) -0.0204(18)
C25 0.038(2) 0.043(2) 0.041(2) 0.0119(17) -0.0045(18) -0.0133(18)
C26 0.0264(18) 0.047(2) 0.038(2) 0.0054(17) -0.0061(16) -0.0115(17)
C27 0.0295(19) 0.0322(18) 0.0282(19) -0.0066(15) 0.0053(15) -0.0095(16)
C28 0.037(2) 0.051(2) 0.030(2) -0.0085(17) 0.0024(16) -0.0161(18)
C29 0.050(2) 0.061(2) 0.038(2) -0.0052(19) -0.0005(19) -0.035(2)
C30 0.053(2) 0.051(2) 0.035(2) -0.0145(18) -0.0035(19) -0.020(2)
C31 0.054(3) 0.065(3) 0.038(2) -0.020(2) 0.0112(19) -0.021(2)
C32 0.033(2) 0.056(2) 0.047(2) -0.016(2) 0.0087(18) -0.0159(19)
C33 0.0212(17) 0.0326(18) 0.036(2) 0.0000(15) 0.0046(15) -0.0112(15)
C34 0.034(2) 0.042(2) 0.038(2) -0.0033(17) -0.0014(17) -0.0060(17)
C35 0.036(2) 0.061(3) 0.042(2) 0.009(2) -0.0043(18) -0.011(2)
C36 0.033(2) 0.044(2) 0.069(3) 0.021(2) 0.000(2) -0.0087(19)
C37 0.043(2) 0.029(2) 0.068(3) 0.001(2) 0.003(2) -0.0054(18)
C38 0.034(2) 0.037(2) 0.044(2) -0.0032(17) 0.0019(17) -0.0094(17)
Al2 0.0240(5) 0.0300(5) 0.0297(6) 0.0009(4) 0.0013(4) -0.0081(4)
C51 0.0301(19) 0.0289(18) 0.042(2) -0.0010(16) 0.0024(16) -0.0067(16)
C52 0.036(2) 0.044(2) 0.043(2) -0.0011(17) -0.0003(17) -0.0102(18)
N53 0.0274(15) 0.0326(16) 0.0324(16) -0.0017(13) -0.0004(13) -0.0085(13)
C54 0.039(2) 0.032(2) 0.046(2) -0.0019(17) 0.0030(18) -0.0119(17)
C55 0.060(3) 0.036(2) 0.051(3) 0.0058(19) 0.003(2) -0.022(2)
C56 0.054(3) 0.048(2) 0.045(2) 0.0042(19) 0.010(2) -0.026(2)
C57 0.039(2) 0.046(2) 0.040(2) -0.0008(18) 0.0061(17) -0.0140(18)
C58 0.0272(18) 0.0383(19) 0.0223(18) -0.0031(15) -0.0044(15) -0.0121(16)
C59 0.0207(17) 0.041(2) 0.033(2) 0.0046(16) 0.0019(15) -0.0053(16)
N60 0.0170(13) 0.0339(15) 0.0269(15) 0.0020(12) -0.0007(11) -0.0071(12)
C61 0.0222(17) 0.0353(19) 0.0210(17) -0.0012(14) -0.0024(14) -0.0012(15)
C62 0.0152(16) 0.0343(18) 0.0223(17) 0.0000(14) -0.0008(13) -0.0015(14)
C63 0.0239(17) 0.0309(18) 0.0240(18) -0.0059(14) -0.0029(14) -0.0013(15)
C64 0.0222(17) 0.0304(18) 0.0278(18) -0.0034(15) -0.0049(15) -0.0039(15)
C65 0.0196(16) 0.0333(18) 0.0236(17) 0.0037(14) -0.0026(14) -0.0073(15)
C66 0.0173(15) 0.0270(17) 0.0223(17) 0.0010(13) -0.0027(13) -0.0062(14)
C67 0.0199(16) 0.0282(18) 0.0230(17) -0.0035(14) -0.0051(14) -0.0052(14)
C68 0.038(2) 0.0342(19) 0.038(2) -0.0106(16) 0.0016(17) -0.0099(17)
O69 0.0265(12) 0.0265(12) 0.0285(12) -0.0030(10) 0.0041(10) -0.0073(10)
Si2 0.0209(5) 0.0268(5) 0.0260(5) -0.0002(4) 0.0009(4) -0.0062(4)
C71 0.0226(17) 0.0271(17) 0.0244(17) -0.0015(14) 0.0004(14) -0.0086(14)
C72 0.0276(18) 0.0334(18) 0.0275(18) 0.0045(15) -0.0044(15) -0.0111(15)
C73 0.0289(19) 0.046(2) 0.038(2) 0.0055(17) -0.0080(16) -0.0156(17)
C74 0.033(2) 0.042(2) 0.041(2) 0.0097(17) -0.0012(17) -0.0223(17)
C75 0.039(2) 0.045(2) 0.039(2) 0.0156(17) -0.0123(18) -0.0180(18)
C76 0.0273(18) 0.0366(19) 0.039(2) 0.0063(16) -0.0061(16) -0.0107(16)
C77 0.0235(17) 0.0306(18) 0.036(2) 0.0058(15) 0.0059(15) -0.0062(15)
C78 0.047(2) 0.034(2) 0.054(3) 0.0013(19) 0.0053(19) -0.0042(19)
C79 0.066(3) 0.037(2) 0.091(4) 0.005(2) 0.007(3) 0.011(2)
C80 0.037(2) 0.039(2) 0.097(4) 0.026(3) 0.005(2) 0.008(2)
C81 0.033(2) 0.067(3) 0.068(3) 0.035(2) -0.014(2) -0.012(2)
C82 0.0272(19) 0.044(2) 0.050(2) 0.0073(18) -0.0008(18) -0.0092(17)
C83 0.0254(17) 0.0236(16) 0.0271(18) -0.0046(14) 0.0038(14) -0.0031(14)
C84 0.0302(19) 0.0367(19) 0.0293(19) -0.0054(15) 0.0027(15) -0.0132(16)
C85 0.041(2) 0.043(2) 0.039(2) -0.0096(17) 0.0057(18) -0.0220(18)
C86 0.048(2) 0.053(2) 0.038(2) -0.0153(18) -0.0003(19) -0.023(2)
C87 0.051(2) 0.059(2) 0.029(2) -0.0136(18) 0.0068(18) -0.019(2)
C88 0.034(2) 0.043(2) 0.033(2) -0.0086(17) 0.0040(16) -0.0180(17)

loop_
_atom_type_symbol
_atom_type_description
_atom_type_scat_dispersion_real
_atom_type_scat_dispersion_imag
_atom_type_scat_source
C C 0.0033 0.0016 'International Tables Vol C Tables 4.2.6.8 and 6.1.1.4'
H H 0 0 'International Tables Vol C Tables 4.2.6.8 and 6.1.1.4'
N N 0.0061 0.0033 'International Tables Vol C Tables 4.2.6.8 and 6.1.1.4'
O O 0.0106 0.006 'International Tables Vol C Tables 4.2.6.8 and 6.1.1.4'
Al Al 0.0645 0.0514 'International Tables Vol C Tables 4.2.6.8 and 6.1.1.4'
Si Si 0.0817 0.0704 'International Tables Vol C Tables 4.2.6.8 and 6.1.1.4'

loop_
_geom_angle_atom_site_label_1
_geom_angle_atom_site_label_2
_geom_angle_atom_site_label_3
_geom_angle
O19 Al1 C2 99.11(12)
O19 Al1 C1 95.80(13)
C2 Al1 C1 121.84(15)
O19 Al1 N10 87.27(10)
C2 Al1 N10 112.11(13)
C1 Al1 N10 124.53(13)
O19 Al1 N3 161.89(11)
C2 Al1 N3 92.54(13)
C1 Al1 N3 89.67(13)
N10 Al1 N3 75.47(11)
Al1 C1 H1A 109.5
Al1 C1 H1B 109.5
H1A C1 H1B 109.5
Al1 C1 H1C 109.5
H1A C1 H1C 109.5
H1B C1 H1C 109.5
Al1 C2 H2A 109.5
Al1 C2 H2B 109.5
H2A C2 H2B 109.5
Al1 C2 H2C 109.5
H2A C2 H2C 109.5
H2B C2 H2C 109.5
C8 N3 C4 118.4(3)
C8 N3 Al1 117.4(2)
C4 N3 Al1 123.5(2)
N3 C4 C5 122.3(4)
N3 C4 H4 118.8
C5 C4 H4 118.8
C4 C5 C6 119.2(3)
C4 C5 H5 120.4
C6 C5 H5 120.4
C7 C6 C5 119.0(4)
C7 C6 H6 120.5
C5 C6 H6 120.5
C6 C7 C8 119.1(4)
C6 C7 H7 120.5
C8 C7 H7 120.5
N3 C8 C7 122.1(3)
N3 C8 C9 115.1(3)
C7 C8 C9 122.9(3)
N10 C9 C8 110.4(3)
N10 C9 H9A 109.6
C8 C9 H9A 109.6
N10 C9 H9B 109.6
C8 C9 H9B 109.6
H9A C9 H9B 108.1
C11 N10 C9 115.0(3)
C11 N10 Al1 124.6(2)
C9 N10 Al1 120.14(19)
N10 C11 C12 126.4(3)
N10 C11 H11 116.8
C12 C11 H11 116.8
C17 C12 C13 119.7(3)
C17 C12 C11 121.2(3)
C13 C12 C11 119.0(3)
C14 C13 C12 122.2(3)
C14 C13 H13 118.9
C12 C13 H13 118.9
C13 C14 C15 116.9(3)
C13 C14 C18 123.2(3)
C15 C14 C18 119.9(3)
C16 C15 C14 124.1(3)
C16 C15 H15 118
C14 C15 H15 118
C15 C16 C17 117.1(3)
C15 C16 Si1 122.0(2)
C17 C16 Si1 120.8(2)
O19 C17 C12 121.4(3)
O19 C17 C16 118.8(3)
C12 C17 C16 119.7(3)
C14 C18 H18A 109.5
C14 C18 H18B 109.5
H18A C18 H18B 109.5
C14 C18 H18C 109.5
H18A C18 H18C 109.5
H18B C18 H18C 109.5
C17 O19 Al1 132.4(2)
C33 Si1 C16 110.00(14)
C33 Si1 C27 110.65(14)
C16 Si1 C27 112.92(13)
C33 Si1 C21 109.06(13)
C16 Si1 C21 108.07(13)
C27 Si1 C21 105.98(14)
C22 C21 C26 116.2(3)
C22 C21 Si1 121.8(2)
C26 C21 Si1 122.0(2)
C23 C22 C21 122.0(3)
C23 C22 H22 119
C21 C22 H22 119
C24 C23 C22 120.1(3)
C24 C23 H23 119.9
C22 C23 H23 119.9
C23 C24 C25 119.5(3)
C23 C24 H24 120.2
C25 C24 H24 120.2
C26 C25 C24 120.2(3)
C26 C25 H25 119.9
C24 C25 H25 119.9
C25 C26 C21 121.9(3)
C25 C26 H26 119.1
C21 C26 H26 119.1
C32 C27 C28 116.0(3)
C32 C27 Si1 120.8(2)
C28 C27 Si1 123.0(2)
C29 C28 C27 121.7(3)
C29 C28 H28 119.2
C27 C28 H28 119.2
C30 C29 C28 120.1(3)
C30 C29 H29 119.9
C28 C29 H29 119.9
C31 C30 C29 119.9(3)
C31 C30 H30 120.1
C29 C30 H30 120.1
C30 C31 C32 119.5(3)
C30 C31 H31 120.3
C32 C31 H31 120.3
C31 C32 C27 122.8(3)
C31 C32 H32 118.6
C27 C32 H32 118.6
C34 C33 C38 116.5(3)
C34 C33 Si1 121.2(2)
C38 C33 Si1 122.3(2)
C35 C34 C33 122.0(3)
C35 C34 H34 119
C33 C34 H34 119
C34 C35 C36 119.7(3)
C34 C35 H35 120.1
C36 C35 H35 120.1
C37 C36 C35 119.8(3)
C37 C36 H36 120.1
C35 C36 H36 120.1
C36 C37 C38 120.4(3)
C36 C37 H37 119.8
C38 C37 H37 119.8
C37 C38 C33 121.7(3)
C37 C38 H38 119.2
C33 C38 H38 119.2
O69 Al2 C51 98.00(11)
O69 Al2 C52 96.66(12)
C51 Al2 C52 126.23(14)
O69 Al2 N60 87.31(10)
C51 Al2 N60 110.21(12)
C52 Al2 N60 121.93(12)
O69 Al2 N53 162.30(11)
C51 Al2 N53 91.59(12)
C52 Al2 N53 89.50(12)
N60 Al2 N53 75.39(10)
Al2 C51 H51A 109.5
Al2 C51 H51B 109.5
H51A C51 H51B 109.5
Al2 C51 H51C 109.5
H51A C51 H51C 109.5
H51B C51 H51C 109.5
Al2 C52 H52A 109.5
Al2 C52 H52B 109.5
H52A C52 H52B 109.5
Al2 C52 H52C 109.5
H52A C52 H52C 109.5
H52B C52 H52C 109.5
C58 N53 C54 118.3(3)
C58 N53 Al2 117.2(2)
C54 N53 Al2 124.3(2)
N53 C54 C55 122.8(3)
N53 C54 H54 118.6
C55 C54 H54 118.6
C56 C55 C54 118.3(3)
C56 C55 H55 120.9
C54 C55 H55 120.9
C57 C56 C55 119.7(3)
C57 C56 H56 120.1
C55 C56 H56 120.1
C56 C57 C58 118.6(3)
C56 C57 H57 120.7
C58 C57 H57 120.7
N53 C58 C57 122.3(3)
N53 C58 C59 115.1(3)
C57 C58 C59 122.7(3)
N60 C59 C58 109.9(3)
N60 C59 H59A 109.7
C58 C59 H59A 109.7
N60 C59 H59B 109.7
C58 C59 H59B 109.7
H59A C59 H59B 108.2
C61 N60 C59 116.0(3)
C61 N60 Al2 123.6(2)
C59 N60 Al2 119.72(19)
N60 C61 C62 124.9(3)
N60 C61 H61 117.6
C62 C61 H61 117.6
C67 C62 C63 120.1(3)
C67 C62 C61 121.4(3)
C63 C62 C61 118.3(3)
C64 C63 C62 121.4(3)
C64 C63 H63 119.3
C62 C63 H63 119.3
C63 C64 C65 117.5(3)
C63 C64 C68 121.9(3)
C65 C64 C68 120.6(3)
C66 C65 C64 124.1(3)
C66 C65 H65 117.9
C64 C65 H65 117.9
C65 C66 C67 117.4(3)
C65 C66 Si2 121.9(2)
C67 C66 Si2 120.7(2)
O69 C67 C62 121.5(3)
O69 C67 C66 119.2(3)
C62 C67 C66 119.3(3)
C64 C68 H68A 109.5
C64 C68 H68B 109.5
H68A C68 H68B 109.5
C64 C68 H68C 109.5
H68A C68 H68C 109.5
H68B C68 H68C 109.5
C67 O69 Al2 129.08(19)
C77 Si2 C66 111.51(14)
C77 Si2 C71 108.86(13)
C66 Si2 C71 106.79(13)
C77 Si2 C83 107.85(14)
C66 Si2 C83 113.44(13)
C71 Si2 C83 108.27(13)
C76 C71 C72 115.8(3)
C76 C71 Si2 122.2(2)
C72 C71 Si2 122.0(2)
C73 C72 C71 122.6(3)
C73 C72 H72 118.7
C71 C72 H72 118.7
C72 C73 C74 119.7(3)
C72 C73 H73 120.2
C74 C73 H73 120.2
C75 C74 C73 119.6(3)
C75 C74 H74 120.2
C73 C74 H74 120.2
C74 C75 C76 120.0(3)
C74 C75 H75 120
C76 C75 H75 120
C75 C76 C71 122.3(3)
C75 C76 H76 118.8
C71 C76 H76 118.8
C78 C77 C82 117.2(3)
C78 C77 Si2 121.1(3)
C82 C77 Si2 121.6(3)
C79 C78 C77 121.7(4)
C79 C78 H78 119.2
C77 C78 H78 119.2
C80 C79 C78 120.3(4)
C80 C79 H79 119.8
C78 C79 H79 119.8
C79 C80 C81 120.4(4)
C79 C80 H80 119.8
C81 C80 H80 119.8
C80 C81 C82 119.4(4)
C80 C81 H81 120.3
C82 C81 H81 120.3
C77 C82 C81 121.0(3)
C77 C82 H82 119.5
C81 C82 H82 119.5
C88 C83 C84 116.7(3)
C88 C83 Si2 121.4(2)
C84 C83 Si2 121.6(2)
C85 C84 C83 121.0(3)
C85 C84 H84 119.5
C83 C84 H84 119.5
C86 C85 C84 120.8(3)
C86 C85 H85 119.6
C84 C85 H85 119.6
C85 C86 C87 119.7(3)
C85 C86 H86 120.1
C87 C86 H86 120.1
C86 C87 C88 120.1(3)
C86 C87 H87 120
C88 C87 H87 120
C87 C88 C83 121.7(3)
C87 C88 H88 119.2
C83 C88 H88 119.2

loop_
_geom_bond_atom_site_label_1
_geom_bond_atom_site_label_2
_geom_bond_distance
Al1 O19 1.861(2)
Al1 C2 1.973(3)
Al1 C1 1.979(3)
Al1 N10 2.027(3)
Al1 N3 2.184(3)
C1 H1A 0.98
C1 H1B 0.98
C1 H1C 0.98
C2 H2A 0.98
C2 H2B 0.98
C2 H2C 0.98
N3 C8 1.335(4)
N3 C4 1.349(4)
C4 C5 1.371(5)
C4 H4 0.95
C5 C6 1.379(5)
C5 H5 0.95
C6 C7 1.374(5)
C6 H6 0.95
C7 C8 1.388(4)
C7 H7 0.95
C8 C9 1.492(4)
C9 N10 1.475(4)
C9 H9A 0.99
C9 H9B 0.99
N10 C11 1.304(3)
C11 C12 1.430(4)
C11 H11 0.95
C12 C17 1.407(4)
C12 C13 1.416(4)
C13 C14 1.374(4)
C13 H13 0.95
C14 C15 1.406(4)
C14 C18 1.512(4)
C15 C16 1.405(4)
C15 H15 0.95
C16 C17 1.427(4)
C16 Si1 1.875(3)
C17 O19 1.318(3)
C18 H18A 0.98
C18 H18B 0.98
C18 H18C 0.98
Si1 C33 1.868(3)
Si1 C27 1.884(3)
Si1 C21 1.884(3)
C21 C22 1.396(4)
C21 C26 1.402(4)
C22 C23 1.383(4)
C22 H22 0.95
C23 C24 1.375(4)
C23 H23 0.95
C24 C25 1.380(4)
C24 H24 0.95
C25 C26 1.380(4)
C25 H25 0.95
C26 H26 0.95
C27 C32 1.394(4)
C27 C28 1.396(4)
C28 C29 1.393(4)
C28 H28 0.95
C29 C30 1.374(5)
C29 H29 0.95
C30 C31 1.374(5)
C30 H30 0.95
C31 C32 1.384(4)
C31 H31 0.95
C32 H32 0.95
C33 C34 1.396(4)
C33 C38 1.408(4)
C34 C35 1.388(4)
C34 H34 0.95
C35 C36 1.388(5)
C35 H35 0.95
C36 C37 1.369(5)
C36 H36 0.95
C37 C38 1.383(4)
C37 H37 0.95
C38 H38 0.95
Al2 O69 1.862(2)
Al2 C51 1.968(3)
Al2 C52 1.979(3)
Al2 N60 2.019(3)
Al2 N53 2.191(3)
C51 H51A 0.98
C51 H51B 0.98
C51 H51C 0.98
C52 H52A 0.98
C52 H52B 0.98
C52 H52C 0.98
N53 C58 1.328(4)
N53 C54 1.346(4)
C54 C55 1.376(4)
C54 H54 0.95
C55 C56 1.374(5)
C55 H55 0.95
C56 C57 1.374(4)
C56 H56 0.95
C57 C58 1.389(4)
C57 H57 0.95
C58 C59 1.506(4)
C59 N60 1.471(4)
C59 H59A 0.99
C59 H59B 0.99
N60 C61 1.306(3)
C61 C62 1.445(4)
C61 H61 0.95
C62 C67 1.409(4)
C62 C63 1.416(4)
C63 C64 1.375(4)
C63 H63 0.95
C64 C65 1.401(4)
C64 C68 1.516(4)
C65 C66 1.396(4)
C65 H65 0.95
C66 C67 1.428(4)
C66 Si2 1.879(3)
C67 O69 1.320(3)
C68 H68A 0.98
C68 H68B 0.98
C68 H68C 0.98
Si2 C77 1.865(3)
Si2 C71 1.879(3)
Si2 C83 1.887(3)
C71 C76 1.399(4)
C71 C72 1.406(4)
C72 C73 1.376(4)
C72 H72 0.95
C73 C74 1.391(4)
C73 H73 0.95
C74 C75 1.380(4)
C74 H74 0.95
C75 C76 1.383(4)
C75 H75 0.95
C76 H76 0.95
C77 C78 1.392(4)
C77 C82 1.397(4)
C78 C79 1.380(5)
C78 H78 0.95
C79 C80 1.360(6)
C79 H79 0.95
C80 C81 1.379(5)
C80 H80 0.95
C81 C82 1.402(4)
C81 H81 0.95
C82 H82 0.95
C83 C88 1.399(4)
C83 C84 1.403(4)
C84 C85 1.395(4)
C84 H84 0.95
C85 C86 1.365(4)
C85 H85 0.95
C86 C87 1.378(4)
C86 H86 0.95
C87 C88 1.391(4)
C87 H87 0.95
C88 H88 0.95

loop_
_geom_torsion_atom_site_label_1
_geom_torsion_atom_site_label_2
_geom_torsion_atom_site_label_3
_geom_torsion_atom_site_label_4
_geom_torsion
O19 Al1 N3 C8 -6.4(5)
C2 Al1 N3 C8 123.8(2)
C1 Al1 N3 C8 -114.3(2)
N10 Al1 N3 C8 11.6(2)
O19 Al1 N3 C4 163.8(3)
C2 Al1 N3 C4 -66.0(3)
C1 Al1 N3 C4 55.9(3)
N10 Al1 N3 C4 -178.2(3)
C8 N3 C4 C5 0.2(5)
Al1 N3 C4 C5 -169.9(3)
N3 C4 C5 C6 1.2(6)
C4 C5 C6 C7 -1.4(6)
C5 C6 C7 C8 0.1(6)
C4 N3 C8 C7 -1.6(5)
Al1 N3 C8 C7 169.2(2)
C4 N3 C8 C9 177.2(3)
Al1 N3 C8 C9 -12.1(3)
C6 C7 C8 N3 1.4(5)
C6 C7 C8 C9 -177.2(3)
N3 C8 C9 N10 4.6(4)
C7 C8 C9 N10 -176.7(3)
C8 C9 N10 C11 -168.7(2)
C8 C9 N10 Al1 5.6(3)
O19 Al1 N10 C11 -20.7(2)
C2 Al1 N10 C11 78.1(3)
C1 Al1 N10 C11 -115.8(2)
N3 Al1 N10 C11 164.9(2)
O19 Al1 N10 C9 165.6(2)
C2 Al1 N10 C9 -95.7(2)
C1 Al1 N10 C9 70.5(3)
N3 Al1 N10 C9 -8.9(2)
C9 N10 C11 C12 -178.4(3)
Al1 N10 C11 C12 7.6(4)
N10 C11 C12 C17 9.0(4)
N10 C11 C12 C13 -174.0(3)
C17 C12 C13 C14 -1.5(4)
C11 C12 C13 C14 -178.5(3)
C12 C13 C14 C15 2.0(4)
C12 C13 C14 C18 -178.7(3)
C13 C14 C15 C16 1.1(4)
C18 C14 C15 C16 -178.2(3)
C14 C15 C16 C17 -4.6(4)
C14 C15 C16 Si1 177.3(2)
C13 C12 C17 O19 179.8(2)
C11 C12 C17 O19 -3.1(4)
C13 C12 C17 C16 -2.2(4)
C11 C12 C17 C16 174.8(3)
C15 C16 C17 O19 -177.0(2)
Si1 C16 C17 O19 1.1(4)
C15 C16 C17 C12 5.0(4)
Si1 C16 C17 C12 -176.9(2)
C12 C17 O19 Al1 -22.3(4)
C16 C17 O19 Al1 159.7(2)
C2 Al1 O19 C17 -82.6(3)
C1 Al1 O19 C17 153.8(3)
N10 Al1 O19 C17 29.3(2)
N3 Al1 O19 C17 46.8(5)
C15 C16 Si1 C33 117.2(2)
C17 C16 Si1 C33 -60.8(3)
C15 C16 Si1 C27 -118.7(2)
C17 C16 Si1 C27 63.4(3)
C15 C16 Si1 C21 -1.8(3)
C17 C16 Si1 C21 -179.7(2)
C33 Si1 C21 C22 -13.5(3)
C16 Si1 C21 C22 106.0(3)
C27 Si1 C21 C22 -132.7(3)
C33 Si1 C21 C26 164.6(3)
C16 Si1 C21 C26 -75.8(3)
C27 Si1 C21 C26 45.5(3)
C26 C21 C22 C23 -0.3(5)
Si1 C21 C22 C23 178.0(2)
C21 C22 C23 C24 -0.6(5)
C22 C23 C24 C25 1.0(5)
C23 C24 C25 C26 -0.6(5)
C24 C25 C26 C21 -0.2(5)
C22 C21 C26 C25 0.7(5)
Si1 C21 C26 C25 -177.6(3)
C33 Si1 C27 C32 -91.7(3)
C16 Si1 C27 C32 144.5(3)
C21 Si1 C27 C32 26.4(3)
C33 Si1 C27 C28 84.5(3)
C16 Si1 C27 C28 -39.3(3)
C21 Si1 C27 C28 -157.4(3)
C32 C27 C28 C29 0.2(5)
Si1 C27 C28 C29 -176.2(3)
C27 C28 C29 C30 0.0(5)
C28 C29 C30 C31 -0.6(6)
C29 C30 C31 C32 1.1(6)
C30 C31 C32 C27 -0.9(6)
C28 C27 C32 C31 0.3(5)
Si1 C27 C32 C31 176.7(3)
C16 Si1 C33 C34 -29.6(3)
C27 Si1 C33 C34 -155.1(2)
C21 Si1 C33 C34 88.7(3)
C16 Si1 C33 C38 152.6(2)
C27 Si1 C33 C38 27.2(3)
C21 Si1 C33 C38 -89.0(3)
C38 C33 C34 C35 -0.1(5)
Si1 C33 C34 C35 -178.0(2)
C33 C34 C35 C36 -0.3(5)
C34 C35 C36 C37 0.9(5)
C35 C36 C37 C38 -1.1(5)
C36 C37 C38 C33 0.7(5)
C34 C33 C38 C37 0.0(5)
Si1 C33 C38 C37 177.8(2)
O69 Al2 N53 C58 0.5(5)
C51 Al2 N53 C58 -122.5(2)
C52 Al2 N53 C58 111.3(2)
N60 Al2 N53 C58 -12.0(2)
O69 Al2 N53 C54 -174.1(3)
C51 Al2 N53 C54 62.8(3)
C52 Al2 N53 C54 -63.4(3)
N60 Al2 N53 C54 173.3(3)
C58 N53 C54 C55 -0.6(5)
Al2 N53 C54 C55 174.0(2)
N53 C54 C55 C56 -0.9(5)
C54 C55 C56 C57 1.4(5)
C55 C56 C57 C58 -0.5(5)
C54 N53 C58 C57 1.7(4)
Al2 N53 C58 C57 -173.3(2)
C54 N53 C58 C59 -178.4(3)
Al2 N53 C58 C59 6.6(3)
C56 C57 C58 N53 -1.1(5)
C56 C57 C58 C59 178.9(3)
N53 C58 C59 N60 5.4(4)
C57 C58 C59 N60 -174.6(3)
C58 C59 N60 C61 154.5(2)
C58 C59 N60 Al2 -16.6(3)
O69 Al2 N60 C61 28.9(2)
C51 Al2 N60 C61 -68.7(2)
C52 Al2 N60 C61 125.1(2)
N53 Al2 N60 C61 -154.9(2)
O69 Al2 N60 C59 -160.8(2)
C51 Al2 N60 C59 101.6(2)
C52 Al2 N60 C59 -64.7(3)
N53 Al2 N60 C59 15.4(2)
C59 N60 C61 C62 178.1(3)
Al2 N60 C61 C62 -11.2(4)
N60 C61 C62 C67 -12.0(4)
N60 C61 C62 C63 173.1(3)
C67 C62 C63 C64 2.7(4)
C61 C62 C63 C64 177.7(3)
C62 C63 C64 C65 -3.5(4)
C62 C63 C64 C68 178.1(3)
C63 C64 C65 C66 0.9(4)
C68 C64 C65 C66 179.3(3)
C64 C65 C66 C67 2.5(4)
C64 C65 C66 Si2 -178.5(2)
C63 C62 C67 O69 -179.8(2)
C61 C62 C67 O69 5.3(4)
C63 C62 C67 C66 0.9(4)
C61 C62 C67 C66 -174.0(2)
C65 C66 C67 O69 177.4(2)
Si2 C66 C67 O69 -1.6(4)
C65 C66 C67 C62 -3.4(4)
Si2 C66 C67 C62 177.6(2)
C62 C67 O69 Al2 27.8(4)
C66 C67 O69 Al2 -152.9(2)
C51 Al2 O69 C67 71.7(2)
C52 Al2 O69 C67 -160.2(2)
N60 Al2 O69 C67 -38.3(2)
N53 Al2 O69 C67 -50.5(4)
C65 C66 Si2 C77 -120.6(2)
C67 C66 Si2 C77 58.3(2)
C65 C66 Si2 C71 -1.8(3)
C67 C66 Si2 C71 177.1(2)
C65 C66 Si2 C83 117.4(2)
C67 C66 Si2 C83 -63.7(2)
C77 Si2 C71 C76 -156.9(3)
C66 Si2 C71 C76 82.5(3)
C83 Si2 C71 C76 -39.9(3)
C77 Si2 C71 C72 23.9(3)
C66 Si2 C71 C72 -96.6(3)
C83 Si2 C71 C72 140.9(2)
C76 C71 C72 C73 0.2(5)
Si2 C71 C72 C73 179.4(2)
C71 C72 C73 C74 0.2(5)
C72 C73 C74 C75 0.1(5)
C73 C74 C75 C76 -0.8(5)
C74 C75 C76 C71 1.2(5)
C72 C71 C76 C75 -0.9(5)
Si2 C71 C76 C75 179.9(3)
C66 Si2 C77 C78 -141.7(3)
C71 Si2 C77 C78 100.7(3)
C83 Si2 C77 C78 -16.5(3)
C66 Si2 C77 C82 41.1(3)
C71 Si2 C77 C82 -76.4(3)
C83 Si2 C77 C82 166.3(3)
C82 C77 C78 C79 -0.1(5)
Si2 C77 C78 C79 -177.4(3)
C77 C78 C79 C80 0.0(6)
C78 C79 C80 C81 0.1(6)
C79 C80 C81 C82 -0.1(6)
C78 C77 C82 C81 0.1(5)
Si2 C77 C82 C81 177.4(2)
C80 C81 C82 C77 0.0(5)
C77 Si2 C83 C88 92.9(3)
C66 Si2 C83 C88 -143.1(2)
C71 Si2 C83 C88 -24.8(3)
C77 Si2 C83 C84 -79.9(3)
C66 Si2 C83 C84 44.1(3)
C71 Si2 C83 C84 162.4(2)
C88 C83 C84 C85 -0.1(4)
Si2 C83 C84 C85 173.0(2)
C83 C84 C85 C86 0.2(5)
C84 C85 C86 C87 -0.4(5)
C85 C86 C87 C88 0.6(5)
C86 C87 C88 C83 -0.4(5)
C84 C83 C88 C87 0.2(5)
Si2 C83 C88 C87 -172.9(2)
